data_7059754
loop_
_publ_author_name
'Smith, Jermaine A.'
'Singh-Wilmot, Marvadeen A.'
'Carter, Korey P.'
'Cahill, Christopher L.'
'Ridenour, J. August'

_publ_section_title
;
 Supramolecular assembly of lanthanide-2,3,5,6-tetrafluoroterephthalic
 acid coordination polymers via fluorine&#x22EF;fluorine interactions: a
 platform for luminescent detection of Fe3+ and nitroaromatic compounds
;
_journal_issue 28
_journal_name_full 'New Journal of Chemistry'
_journal_page_first 12317
_journal_page_last 12330
_journal_paper_doi 10.1039/D0NJ02604B
_journal_volume 44
_journal_year 2020
_chemical_formula_sum 'C12 H6 F6 Ho O9'
_chemical_formula_weight 573.10
_space_group_crystal_system monoclinic
_space_group_IT_number 12
_space_group_name_Hall '-I 2y'
_space_group_name_H-M_alt 'I 1 2/m 1'
_atom_sites_solution_hydrogens difmap
_audit_creation_method SHELXL-2014
_audit_update_record
;
2019-06-20 deposited with the CCDC.	2020-06-30 downloaded from the CCDC.
;
_cell_angle_alpha 90
_cell_angle_beta 108.321(6)
_cell_angle_gamma 90
_cell_formula_units_Z 4
_cell_length_a 11.5655(7)
_cell_length_b 11.1980(4)
_cell_length_c 12.0457(5)
_cell_measurement_reflns_used 7693
_cell_measurement_temperature 293(2)
_cell_measurement_theta_max 56.710
_cell_measurement_theta_min 5.091
_cell_volume 1480.97(13)
_computing_cell_refinement 'SAINT, Bruker-AXS'
_computing_data_collection 'APEX, Bruker-AXS'
_computing_data_reduction 'SAINT, Bruker-AXS'
_computing_molecular_graphics 'WINGX (Farrugia, 2012)'
_computing_publication_material 'Crystal Maker (Palmer, 2009)'
_computing_structure_refinement 'SHELXL-2014 (Sheldrick, 2014)'
_computing_structure_solution 'SIR92 (Guagliardi, 1994)'
_diffrn_ambient_temperature 293(2)
_diffrn_measured_fraction_theta_full 0.999
_diffrn_measured_fraction_theta_max 0.997
_diffrn_measurement_device_type 'Bruker APEX II CCD'
_diffrn_measurement_method 'omega scans'
_diffrn_radiation_probe x-ray
_diffrn_radiation_type MoK\a
_diffrn_radiation_wavelength 0.71073
_diffrn_reflns_av_R_equivalents 0.0147
_diffrn_reflns_av_unetI/netI 0.0124
_diffrn_reflns_Laue_measured_fraction_full 0.999
_diffrn_reflns_Laue_measured_fraction_max 0.997
_diffrn_reflns_limit_h_max 15
_diffrn_reflns_limit_h_min -15
_diffrn_reflns_limit_k_max 14
_diffrn_reflns_limit_k_min -14
_diffrn_reflns_limit_l_max 16
_diffrn_reflns_limit_l_min -15
_diffrn_reflns_number 7692
_diffrn_reflns_point_group_measured_fraction_full 0.999
_diffrn_reflns_point_group_measured_fraction_max 0.997
_diffrn_reflns_theta_full 25.500
_diffrn_reflns_theta_max 28.355
_diffrn_reflns_theta_min 2.130
_diffrn_source 'fine-focus sealed tube'
_exptl_absorpt_coefficient_mu 5.468
_exptl_absorpt_correction_T_max 0.7457
_exptl_absorpt_correction_T_min 0.4659
_exptl_absorpt_correction_type empirical
_exptl_absorpt_process_details 'SADABS (Sheldrick, 2015)'
_exptl_crystal_colour Colorless
_exptl_crystal_density_diffrn 2.570
_exptl_crystal_description 'Rectangular Block'
_exptl_crystal_F_000 1084
_exptl_crystal_recrystallization_method 'Slow Evaporation'
_exptl_crystal_size_max 0.50
_exptl_crystal_size_mid 0.36
_exptl_crystal_size_min 0.20
_refine_diff_density_max 0.641
_refine_diff_density_min -0.471
_refine_diff_density_rms 0.071
_refine_ls_extinction_method none
_refine_ls_goodness_of_fit_ref 1.099
_refine_ls_hydrogen_treatment refall
_refine_ls_matrix_type full
_refine_ls_number_parameters 148
_refine_ls_number_reflns 1933
_refine_ls_number_restraints 2
_refine_ls_restrained_S_all 1.104
_refine_ls_R_factor_all 0.0121
_refine_ls_R_factor_gt 0.0117
_refine_ls_shift/su_max 0.003
_refine_ls_shift/su_mean 0.000
_refine_ls_structure_factor_coef Fsqd
_refine_ls_weighting_details 'w=1/[\s^2^(Fo^2^)+(0.0165P)^2^+1.2506P] where P=(Fo^2^+2Fc^2^)/3'
_refine_ls_weighting_scheme calc
_refine_ls_wR_factor_gt 0.0300
_refine_ls_wR_factor_ref 0.0301
_reflns_Friedel_coverage 0.000
_reflns_number_gt 1893
_reflns_number_total 1933
_reflns_threshold_expression 'I > 2\s(I)'
_cod_data_source_file d0nj02604b2.cif
_cod_data_source_block Compound_10
_cod_depositor_comments
;Adding full bibliography for 7059744--7059757.cif.

 Adding full bibliography for 7059744--7059757.cif.
;
_cod_original_sg_symbol_H-M 'I 2/m'
_cod_database_code 7059754
_shelx_space_group_comment
;
The symmetry employed for this shelxl refinement is uniquely defined
by the following loop, which should always be used as a source of
symmetry information in preference to the above space-group names.
They are only intended as comments.
;
_shelxl_version_number 2014-1

loop_
_space_group_symop_operation_xyz
'x, y, z'
'-x, y, -z'
'x+1/2, y+1/2, z+1/2'
'-x+1/2, y+1/2, -z+1/2'
'-x, -y, -z'
'x, -y, z'
'-x+1/2, -y+1/2, -z+1/2'
'x+1/2, -y+1/2, z+1/2'

loop_
_atom_site_label
_atom_site_type_symbol
_atom_site_fract_x
_atom_site_fract_y
_atom_site_fract_z
_atom_site_U_iso_or_equiv
_atom_site_adp_type
_atom_site_occupancy
_atom_site_site_symmetry_order
_atom_site_calc_flag
_atom_site_refinement_flags_posn
_atom_site_refinement_flags_adp
_atom_site_refinement_flags_occupancy
_atom_site_disorder_assembly
_atom_site_disorder_group
Ho1 Ho 0.37160(2) 0.0000 0.84091(2) 0.01400(4) Uani 1 2 d S T P . .
C1 C 0.6314(2) 0.0000 0.8658(2) 0.0227(5) Uani 1 2 d S T P . .
O2 O 0.39070(16) 0.0000 1.03926(16) 0.0251(4) Uani 1 2 d S T P . .
O1 O 0.54959(17) 0.0000 0.76993(17) 0.0388(5) Uani 1 2 d S T P . .
OW1 O 0.31584(14) -0.12795(14) 0.67151(13) 0.0336(3) Uani 1 1 d D . . . .
O4 O 0.43675(12) 0.19097(11) 0.90723(11) 0.0291(3) Uani 1 1 d . . . . .
O3 O 0.18238(12) -0.09759(13) 0.83766(14) 0.0359(3) Uani 1 1 d . . . . .
F1 F 0.77029(12) 0.20910(12) 0.86962(16) 0.0536(4) Uani 1 1 d . . . . .
F2 F -0.00778(12) 0.21231(12) 0.85690(16) 0.0528(4) Uani 1 1 d . . . . .
C6 C 0.1307(2) 0.0000 0.8415(2) 0.0234(5) Uani 1 2 d S T P . .
C4 C -0.05816(16) 0.10543(17) 0.85803(18) 0.0273(4) Uani 1 1 d . . . . .
C7 C 0.5000 0.2392(2) 1.0000 0.0226(5) Uani 1 2 d S T P . .
C3 C 0.82438(16) 0.10486(17) 0.86474(18) 0.0276(4) Uani 1 1 d . . . . .
C5 C 0.0042(2) 0.0000 0.8531(2) 0.0229(5) Uani 1 2 d S T P . .
C2 C 0.7628(2) 0.0000 0.8662(2) 0.0227(5) Uani 1 2 d S T P . .
C9 C 0.57018(16) 0.43846(15) 0.94772(16) 0.0242(4) Uani 1 1 d . . . . .
C8 C 0.5000 0.3744(2) 1.0000 0.0223(5) Uani 1 2 d S T P . .
F3 F 0.64160(12) 0.38011(11) 0.89691(12) 0.0409(3) Uani 1 1 d . . . . .
OW2 O 0.3811(3) 0.0000 0.4875(3) 0.0916(12) Uani 1 2 d S T P . .
H50 H 0.323(3) -0.2095(17) 0.679(3) 0.091(12) Uiso 1 1 d D . . . .
H51 H 0.345(4) -0.117(4) 0.610(3) 0.116(15) Uiso 1 1 d D . . . .

loop_
_atom_site_aniso_label
_atom_site_aniso_U_11
_atom_site_aniso_U_22
_atom_site_aniso_U_33
_atom_site_aniso_U_23
_atom_site_aniso_U_13
_atom_site_aniso_U_12
Ho1 0.01070(5) 0.01252(6) 0.01966(6) 0.000 0.00604(4) 0.000
C1 0.0150(10) 0.0291(13) 0.0268(12) 0.000 0.0108(9) 0.000
O2 0.0230(8) 0.0320(10) 0.0258(9) 0.000 0.0157(7) 0.000
O1 0.0172(8) 0.0725(16) 0.0267(10) 0.000 0.0069(7) 0.000
OW1 0.0359(7) 0.0347(8) 0.0295(7) -0.0084(6) 0.0090(6) 0.0023(6)
O4 0.0365(7) 0.0157(6) 0.0292(7) -0.0013(5) 0.0021(6) -0.0053(5)
O3 0.0194(6) 0.0331(8) 0.0613(10) -0.0141(7) 0.0217(6) -0.0045(5)
F1 0.0408(7) 0.0315(7) 0.1040(13) 0.0054(7) 0.0449(8) 0.0122(6)
F2 0.0382(7) 0.0265(7) 0.1088(13) -0.0007(7) 0.0451(8) -0.0055(5)
C6 0.0128(10) 0.0364(14) 0.0226(12) 0.000 0.0077(9) 0.000
C4 0.0207(8) 0.0261(9) 0.0397(10) 0.0023(8) 0.0162(7) -0.0023(7)
C7 0.0272(12) 0.0113(10) 0.0283(12) 0.000 0.0075(10) 0.000
C3 0.0209(8) 0.0276(9) 0.0388(10) 0.0017(8) 0.0160(7) 0.0046(7)
C5 0.0139(10) 0.0307(13) 0.0269(12) 0.000 0.0105(9) 0.000
C2 0.0137(10) 0.0358(14) 0.0214(11) 0.000 0.0095(9) 0.000
C9 0.0277(9) 0.0160(8) 0.0288(9) -0.0020(7) 0.0087(7) 0.0023(6)
C8 0.0248(11) 0.0116(10) 0.0253(11) 0.000 0.0005(9) 0.000
F3 0.0508(7) 0.0254(6) 0.0569(8) -0.0021(6) 0.0320(6) 0.0088(5)
OW2 0.071(2) 0.122(3) 0.085(3) 0.000 0.029(2) 0.000

loop_
_atom_type_symbol
_atom_type_description
_atom_type_scat_dispersion_real
_atom_type_scat_dispersion_imag
_atom_type_scat_source
C C 0.0033 0.0016 'International Tables Vol C Tables 4.2.6.8 and 6.1.1.4'
H H 0.0000 0.0000 'International Tables Vol C Tables 4.2.6.8 and 6.1.1.4'
O O 0.0106 0.0060 'International Tables Vol C Tables 4.2.6.8 and 6.1.1.4'
F F 0.0171 0.0103 'International Tables Vol C Tables 4.2.6.8 and 6.1.1.4'
Ho Ho -0.2175 4.6783 'International Tables Vol C Tables 4.2.6.8 and 6.1.1.4'

loop_
_geom_angle_atom_site_label_1
_geom_angle_atom_site_label_2
_geom_angle_atom_site_label_3
_geom_angle
_geom_angle_site_symmetry_1
_geom_angle_site_symmetry_3
_geom_angle_publ_flag
O4 Ho1 O4 133.92(6) . 6 ?
O4 Ho1 O2 74.42(4) . . ?
O4 Ho1 O2 74.42(4) 6 . ?
O4 Ho1 OW1 73.47(5) . 6 ?
O4 Ho1 OW1 144.08(5) 6 6 ?
O2 Ho1 OW1 141.50(4) . 6 ?
O4 Ho1 OW1 144.08(5) . . ?
O4 Ho1 OW1 73.47(5) 6 . ?
O2 Ho1 OW1 141.50(4) . . ?
OW1 Ho1 OW1 72.98(8) 6 . ?
O4 Ho1 O3 77.60(5) . 6 ?
O4 Ho1 O3 127.67(5) 6 6 ?
O2 Ho1 O3 79.14(5) . 6 ?
OW1 Ho1 O3 73.72(5) 6 6 ?
OW1 Ho1 O3 104.67(5) . 6 ?
O4 Ho1 O3 127.67(5) . . ?
O4 Ho1 O3 77.60(5) 6 . ?
O2 Ho1 O3 79.14(5) . . ?
OW1 Ho1 O3 104.67(5) 6 . ?
OW1 Ho1 O3 73.72(5) . . ?
O3 Ho1 O3 53.32(7) 6 . ?
O4 Ho1 O1 84.45(4) . . ?
O4 Ho1 O1 84.45(4) 6 . ?
O2 Ho1 O1 122.38(6) . . ?
OW1 Ho1 O1 74.73(5) 6 . ?
OW1 Ho1 O1 74.73(5) . . ?
O3 Ho1 O1 147.00(4) 6 . ?
O3 Ho1 O1 147.00(4) . . ?
O4 Ho1 O2 69.34(3) . 5_657 ?
O4 Ho1 O2 69.34(3) 6 5_657 ?
O2 Ho1 O2 72.32(6) . 5_657 ?
OW1 Ho1 O2 114.41(5) 6 5_657 ?
OW1 Ho1 O2 114.41(5) . 5_657 ?
O3 Ho1 O2 140.81(5) 6 5_657 ?
O3 Ho1 O2 140.81(5) . 5_657 ?
O1 Ho1 O2 50.06(6) . 5_657 ?
O4 Ho1 C6 102.44(4) . . ?
O4 Ho1 C6 102.44(4) 6 . ?
O2 Ho1 C6 76.71(7) . . ?
OW1 Ho1 C6 90.02(6) 6 . ?
OW1 Ho1 C6 90.03(6) . . ?
O3 Ho1 C6 26.68(3) 6 . ?
O3 Ho1 C6 26.68(3) . . ?
O1 Ho1 C6 160.90(7) . . ?
O2 Ho1 C6 149.03(6) 5_657 . ?
O4 Ho1 C1 75.71(4) . . ?
O4 Ho1 C1 75.71(4) 6 . ?
O2 Ho1 C1 97.57(7) . . ?
OW1 Ho1 C1 94.57(5) 6 . ?
OW1 Ho1 C1 94.57(5) . . ?
O3 Ho1 C1 152.97(4) 6 . ?
O3 Ho1 C1 152.97(4) . . ?
O1 Ho1 C1 24.81(7) . . ?
O2 Ho1 C1 25.26(6) 5_657 . ?
C6 Ho1 C1 174.29(7) . . ?
O1 C1 O2 122.4(2) . 5_657 ?
O1 C1 C2 118.2(2) . . ?
O2 C1 C2 119.3(2) 5_657 . ?
O1 C1 Ho1 56.40(13) . . ?
O2 C1 Ho1 66.04(13) 5_657 . ?
C2 C1 Ho1 174.61(17) . . ?
C1 O2 Ho1 163.62(17) 5_657 . ?
C1 O2 Ho1 88.70(15) 5_657 5_657 ?
Ho1 O2 Ho1 107.68(6) . 5_657 ?
C1 O1 Ho1 98.79(15) . . ?
Ho1 OW1 H50 121(2) . . ?
Ho1 OW1 H51 123(3) . . ?
H50 OW1 H51 99(3) . . ?
C7 O4 Ho1 137.76(13) . . ?
C6 O3 Ho1 92.55(12) . . ?
O3 C6 O3 121.4(2) . 6 ?
O3 C6 C5 119.31(11) . . ?
O3 C6 C5 119.31(11) 6 . ?
O3 C6 Ho1 60.77(11) . . ?
O3 C6 Ho1 60.77(11) 6 . ?
C5 C6 Ho1 175.11(18) . . ?
F2 C4 C3 116.38(16) . 1_455 ?
F2 C4 C5 121.76(15) . . ?
C3 C4 C5 121.86(17) 1_455 . ?
O4 C7 O4 128.8(2) . 2_657 ?
O4 C7 C8 115.59(11) . . ?
O4 C7 C8 115.59(11) 2_657 . ?
F1 C3 C2 119.60(16) . . ?
F1 C3 C4 118.69(17) . 1_655 ?
C2 C3 C4 121.71(17) . 1_655 ?
C4 C5 C4 115.7(2) . 6 ?
C4 C5 C6 122.14(10) . . ?
C4 C5 C6 122.14(10) 6 . ?
C3 C2 C3 117.1(2) 6 . ?
C3 C2 C1 121.44(11) 6 . ?
C3 C2 C1 121.44(11) . . ?
F3 C9 C8 119.44(16) . . ?
F3 C9 C9 119.13(9) . 6_565 ?
C8 C9 C9 121.43(11) . 6_565 ?
C9 C8 C9 117.1(2) . 2_657 ?
C9 C8 C7 121.42(11) . . ?
C9 C8 C7 121.43(11) 2_657 . ?

loop_
_geom_bond_atom_site_label_1
_geom_bond_atom_site_label_2
_geom_bond_distance
_geom_bond_site_symmetry_2
_geom_bond_publ_flag
Ho1 O4 2.3239(12) . ?
Ho1 O4 2.3240(12) 6 ?
Ho1 O2 2.3292(18) . ?
Ho1 OW1 2.4095(14) 6 ?
Ho1 OW1 2.4095(14) . ?
Ho1 O3 2.4354(13) 6 ?
Ho1 O3 2.4354(13) . ?
Ho1 O1 2.4648(19) . ?
Ho1 O2 2.6733(18) 5_657 ?
Ho1 C6 2.788(2) . ?
Ho1 C1 2.925(2) . ?
C1 O1 1.242(3) . ?
C1 O2 1.248(3) 5_657 ?
C1 C2 1.518(3) . ?
O2 C1 1.248(3) 5_657 ?
O2 Ho1 2.6732(18) 5_657 ?
OW1 H50 0.918(18) . ?
OW1 H51 0.909(19) . ?
O4 C7 1.2496(16) . ?
O3 C6 1.2533(18) . ?
F1 C3 1.334(2) . ?
F2 C4 1.333(2) . ?
C6 O3 1.2533(18) 6 ?
C6 C5 1.513(3) . ?
C4 C3 1.386(2) 1_455 ?
C4 C5 1.394(2) . ?
C7 O4 1.2496(16) 2_657 ?
C7 C8 1.515(3) . ?
C3 C2 1.376(2) . ?
C3 C4 1.386(2) 1_655 ?
C5 C4 1.394(2) 6 ?
C2 C3 1.376(2) 6 ?
C9 F3 1.342(2) . ?
C9 C8 1.375(2) . ?
C9 C9 1.378(3) 6_565 ?
C8 C9 1.375(2) 2_657 ?
